data_2101449
loop_
_publ_author_name
'B\"ocskei, Zs.'
'Simon, K.'
'N\'emeth, V.'
'\'Agai, B.'
'Toke, L.'

_publ_section_title
;
 Interesting conformational and substitutional disorder in the crystal
 structures of three homologous crowns
;
_journal_issue 1
_journal_name_full 'Acta Crystallographica Section B'
_journal_page_first 194
_journal_page_last 200
_journal_paper_doi 10.1107/S0108768195008135
_journal_volume 52
_journal_year 1996
_chemical_formula_sum 'C18 H20 Cl N O4'
_chemical_formula_weight 349.80
_chemical_name_systematic
;
 ?
;
_space_group_IT_number 4
_symmetry_cell_setting monoclinic
_symmetry_space_group_name_Hall 'P 2yb'
_symmetry_space_group_name_H-M 'P 1 21 1'
_audit_creation_method SHELXL
_cell_angle_alpha 90.00
_cell_angle_beta 107.92(5)
_cell_angle_gamma 90.00
_cell_formula_units_Z 4
_cell_length_a 11.146(4)
_cell_length_b 12.343(2)
_cell_length_c 13.737(8)
_cell_measurement_reflns_used 25
_cell_measurement_temperature 298(2)
_cell_measurement_theta_max 54.32
_cell_measurement_theta_min 41.12
_cell_volume 1798.2(14)
_computing_cell_refinement 'MSC/AFC Diffractometer Control'
_computing_data_collection 'MSC/AFC Diffractometer Control'
_computing_data_reduction 'teXsan: PROCESS (MSC)'
_computing_publication_material 'teXsan: FINISH (MSC)'
_computing_structure_refinement 'SHELXL-93 (Sheldrick, 1993)'
_computing_structure_solution 'SHELXS-86 (Sheldrick, 1990)'
_diffrn_ambient_temperature 298(2)
_diffrn_measurement_device AFC6S
_diffrn_measurement_method 'omega/2-theta scans'
_diffrn_radiation_monochromator graphite
_diffrn_radiation_source 'fine-focus sealed tube'
_diffrn_radiation_type CuK\a
_diffrn_radiation_wavelength 1.54180
_diffrn_reflns_av_R_equivalents 0.0931
_diffrn_reflns_av_sigmaI/netI 0.0589
_diffrn_reflns_limit_h_max 13
_diffrn_reflns_limit_h_min -13
_diffrn_reflns_limit_k_max 15
_diffrn_reflns_limit_k_min -15
_diffrn_reflns_limit_l_max 16
_diffrn_reflns_limit_l_min -16
_diffrn_reflns_number 9978
_diffrn_reflns_theta_max 75.00
_diffrn_reflns_theta_min 3.38
_diffrn_standards_decay_% 0.00
_diffrn_standards_interval_count 150
_diffrn_standards_number 3
_exptl_absorpt_coefficient_mu 2.060
_exptl_absorpt_correction_T_max 0.999
_exptl_absorpt_correction_T_min 0.765
_exptl_absorpt_correction_type empirical
_exptl_crystal_colour transp.
_exptl_crystal_density_diffrn 1.292
_exptl_crystal_description plate
_exptl_crystal_F_000 736
_exptl_crystal_size_max 0.40
_exptl_crystal_size_mid 0.20
_exptl_crystal_size_min 0.15
_refine_diff_density_max 0.321
_refine_diff_density_min -0.243
_refine_ls_abs_structure_details 'Flack H D (1983), Acta Cryst. A39, 876-881'
_refine_ls_abs_structure_Flack 0.08(6)
_refine_ls_extinction_coef 0.0020(4)
_refine_ls_extinction_method SHELXL
_refine_ls_goodness_of_fit_all 1.020
_refine_ls_goodness_of_fit_obs 1.049
_refine_ls_matrix_type full
_refine_ls_number_parameters 316
_refine_ls_number_reflns 6795
_refine_ls_number_restraints 61
_refine_ls_restrained_S_all 1.120
_refine_ls_restrained_S_obs 1.042
_refine_ls_R_factor_all 0.1532
_refine_ls_R_factor_obs 0.0670
_refine_ls_shift/esd_max -0.172
_refine_ls_shift/esd_mean 0.012
_refine_ls_structure_factor_coef Fsqd
_refine_ls_weighting_details 'w=1/[\s^2^(Fo^2^)+(0.0901P)^2^+1.9501P] where P=(Fo^2^+2Fc^2^)/3'
_refine_ls_weighting_scheme calc
_refine_ls_wR_factor_all 0.2709
_refine_ls_wR_factor_obs 0.1749
_reflns_number_observed 3333
_reflns_number_total 6824
_reflns_observed_criterion >2sigma(I)
_cod_data_source_file ka0027.cif
_cod_data_source_block naii
_cod_depositor_comments
;
The following automatic conversions were performed:

'_refine_ls_weighting_scheme' value 'calc
w=1/[\s^2^(Fo^2^)+(0.0901P)^2^+1.9501P] where P=(Fo^2^+2Fc^2^)/3' was
changed to 'calc'. New tag '_refine_ls_weighting_details' was
created. The value of the new tag was set to
'w=1/[\s^2^(Fo^2^)+(0.0901P)^2^+1.9501P] where P=(Fo^2^+2Fc^2^)/3'.

Automatic conversion script
Id: cif_fix_values 3143 2015-03-26 13:38:13Z robertas 
;
_cod_original_cell_volume 1798.3(13)
_cod_original_sg_symbol_Hall 'P 2y1'
_cod_original_sg_symbol_H-M 'P 21'
_cod_database_code 2101449

loop_
_symmetry_equiv_pos_as_xyz
'x, y, z'
'-x, y+1/2, -z'

loop_
_atom_site_aniso_label
_atom_site_aniso_U_11
_atom_site_aniso_U_22
_atom_site_aniso_U_33
_atom_site_aniso_U_12
_atom_site_aniso_U_13
_atom_site_aniso_U_23
Cl1 0.12(2) 0.09(2) 0.13(3) -0.051(19) 0.041(19) 0.005(18)
Cl2 0.088(2) 0.086(2) 0.221(4) -0.009(2) 0.055(2) -0.058(3)
C2 0.069(2) 0.079(2) 0.088(3) -0.018(2) 0.017(2) -0.018(2)
C3 0.071(2) 0.065(2) 0.067(2) -0.011(2) 0.021(2) -0.010(2)
C4 0.063(2) 0.045(2) 0.051(2) -0.0038(14) 0.009(2) -0.0065(13)
C5 0.064(2) 0.054(2) 0.053(2) -0.002(2) 0.014(2) -0.0033(14)
C6 0.082(3) 0.080(2) 0.059(2) -0.006(2) 0.013(2) -0.022(2)
C7 0.073(3) 0.094(3) 0.078(3) -0.020(2) 0.006(2) -0.027(2)
N8 0.064(2) 0.071(2) 0.059(2) -0.0107(14) 0.0136(13) -0.0231(13)
C9 0.068(2) 0.048(2) 0.047(2) -0.009(2) 0.0160(15) -0.0039(13)
C10 0.072(2) 0.059(2) 0.065(2) -0.012(2) 0.021(2) -0.007(2)
C11 0.086(3) 0.060(2) 0.105(3) -0.003(2) 0.033(2) -0.018(2)
C12 0.101(3) 0.073(2) 0.096(3) -0.009(2) 0.031(3) -0.034(2)
C13 0.090(3) 0.066(2) 0.068(2) -0.012(2) 0.011(2) -0.019(2)
C14 0.071(2) 0.052(2) 0.050(2) -0.011(2) 0.012(2) -0.0045(14)
O15 0.0642(15) 0.0671(14) 0.075(2) -0.0108(12) 0.0075(12) -0.0133(12)
C16 0.074(3) 0.081(3) 0.077(3) -0.018(2) -0.004(2) -0.011(2)
C17 0.063(2) 0.099(3) 0.095(3) -0.002(2) 0.003(2) -0.005(3)
O18 0.078(2) 0.095(2) 0.104(2) 0.009(2) 0.026(2) 0.004(2)
C19 0.069(3) 0.097(3) 0.138(5) -0.004(2) 0.031(3) -0.001(3)
C20 0.087(3) 0.083(3) 0.124(4) -0.011(2) 0.046(3) 0.008(3)
O21 0.087(2) 0.071(2) 0.099(2) -0.0084(14) 0.022(2) 0.0227(14)
C22 0.104(3) 0.080(3) 0.077(3) 0.004(2) 0.040(2) 0.019(2)
C23 0.092(3) 0.082(2) 0.057(2) 0.001(2) 0.028(2) 0.003(2)
O24 0.077(2) 0.0749(15) 0.0605(14) -0.0108(13) 0.0259(12) -0.0122(11)
Cl1' 0.065(3) 0.120(5) 0.106(4) -0.030(3) 0.029(3) -0.034(4)
Cl2' 0.088(4) 0.102(5) 0.308(10) 0.011(4) 0.041(5) -0.067(6)
C2' 0.069(2) 0.079(2) 0.088(3) -0.018(2) 0.017(2) -0.018(2)
C3' 0.071(2) 0.065(2) 0.067(2) -0.011(2) 0.021(2) -0.010(2)
C4' 0.063(2) 0.045(2) 0.051(2) -0.0038(14) 0.009(2) -0.0065(13)
C5' 0.064(2) 0.054(2) 0.053(2) -0.002(2) 0.014(2) -0.0033(14)
C6' 0.082(3) 0.080(2) 0.059(2) -0.006(2) 0.013(2) -0.022(2)
C7' 0.073(3) 0.094(3) 0.078(3) -0.020(2) 0.006(2) -0.027(2)
N8' 0.064(2) 0.071(2) 0.059(2) -0.0107(14) 0.0136(13) -0.0231(13)
C9' 0.068(2) 0.048(2) 0.047(2) -0.009(2) 0.0160(15) -0.0039(13)
C10' 0.072(2) 0.059(2) 0.065(2) -0.012(2) 0.021(2) -0.007(2)
C11' 0.086(3) 0.060(2) 0.105(3) -0.003(2) 0.033(2) -0.018(2)
C12' 0.101(3) 0.073(2) 0.096(3) -0.009(2) 0.031(3) -0.034(2)
C13' 0.090(3) 0.066(2) 0.068(2) -0.012(2) 0.011(2) -0.019(2)
C14' 0.071(2) 0.052(2) 0.050(2) -0.011(2) 0.012(2) -0.0045(14)
O15' 0.0642(15) 0.0671(14) 0.075(2) -0.0108(12) 0.0075(12) -0.0133(12)
C16' 0.074(3) 0.081(3) 0.077(3) -0.018(2) -0.004(2) -0.011(2)
C17' 0.063(2) 0.099(3) 0.095(3) -0.002(2) 0.003(2) -0.005(3)
O18' 0.078(2) 0.095(2) 0.104(2) 0.009(2) 0.026(2) 0.004(2)
C19' 0.069(3) 0.097(3) 0.138(5) -0.004(2) 0.031(3) -0.001(3)
C20' 0.087(3) 0.083(3) 0.124(4) -0.011(2) 0.046(3) 0.008(3)
O21' 0.087(2) 0.071(2) 0.099(2) -0.0084(14) 0.022(2) 0.0227(14)
C22' 0.104(3) 0.080(3) 0.077(3) 0.004(2) 0.040(2) 0.019(2)
C23' 0.092(3) 0.082(2) 0.057(2) 0.001(2) 0.028(2) 0.003(2)
O24' 0.077(2) 0.0749(15) 0.0605(14) -0.0108(13) 0.0259(12) -0.0122(11)

loop_
_atom_site_label
_atom_site_fract_x
_atom_site_fract_y
_atom_site_fract_z
_atom_site_U_iso_or_equiv
_atom_site_thermal_displace_type
_atom_site_calc_flag
_atom_site_refinement_flags
_atom_site_occupancy
_atom_site_disorder_group
_atom_site_type_symbol
Cl1 -0.0665(17) 0.641(3) 0.781(3) 0.113(13) Uani d PD 0.094(6) 1 Cl
Cl2 0.0610(3) 1.1229(3) 1.0109(3) 0.130(2) Uani d PD 0.906(6) 2 Cl
C2 0.0756(8) 0.6874(8) 0.7731(7) 0.0802(11) Uani d D 1 . C
H1 0.0000(8) 0.6621(8) 0.7798(7) 0.099(5) Uiso calc PR 0.906(6) 2 H
C3 0.1547(7) 0.7531(7) 0.8496(6) 0.0676(9) Uani d D 1 . C
H3 0.1321(7) 0.7712(7) 0.9073(6) 0.099(5) Uiso calc R 1 . H
C4 0.2665(7) 0.7908(6) 0.8384(5) 0.0552(8) Uani d D 1 . C
C5 0.2991(7) 0.7644(6) 0.7526(6) 0.0578(8) Uani d D 1 . C
C6 0.2196(8) 0.6979(8) 0.6780(6) 0.0757(11) Uani d D 1 . C
H6 0.2418(8) 0.6788(8) 0.6203(6) 0.099(5) Uiso calc R 1 . H
C7 0.1094(8) 0.6608(9) 0.6897(7) 0.0857(13) Uani d D 1 . C
H7 0.0570(8) 0.6166(9) 0.6396(7) 0.099(5) Uiso calc R 1 . H
N8 0.3557(6) 0.8509(5) 0.9147(5) 0.0659(8) Uani d D 1 . N
H8 0.4334(6) 0.8331(5) 0.9261(5) 0.14(2) Uiso calc R 1 . H
C9 0.3331(7) 0.9347(6) 0.9732(5) 0.0550(8) Uani d D 1 . C
C10 0.2184(7) 0.9816(7) 0.9641(6) 0.0654(9) Uani d D 1 . C
H10 0.1466(7) 0.9561(7) 0.9149(6) 0.099(5) Uiso calc R 1 . H
C11 0.2078(6) 1.0670(8) 1.0275(8) 0.0833(12) Uani d D 1 . C
H11 0.1289(6) 1.0962(8) 1.0211(8) 0.099(5) Uiso calc PR 0.094(6) 1 H
C12 0.3130(8) 1.1087(8) 1.0995(7) 0.0898(13) Uani d D 1 . C
H12 0.3058(8) 1.1659(8) 1.1413(7) 0.099(5) Uiso calc R 1 . H
C13 0.4291(8) 1.0635(7) 1.1081(7) 0.0777(11) Uani d D 1 . C
H13 0.5007(8) 1.0908(7) 1.1564(7) 0.099(5) Uiso calc R 1 . H
C14 0.4408(6) 0.9792(6) 1.0466(6) 0.0592(9) Uani d D 1 . C
O15 0.5509(5) 0.9311(5) 1.0474(4) 0.0719(7) Uani d D 1 . O
C16 0.6651(7) 0.9897(9) 1.0912(7) 0.0835(13) Uani d D 1 . C
H16A 0.6909(7) 0.9842(9) 1.1652(7) 0.103(4) Uiso calc R 1 . H
H16B 0.6531(7) 1.0656(9) 1.0725(7) 0.103(4) Uiso calc R 1 . H
C17 0.7616(8) 0.9422(10) 1.0517(7) 0.0906(13) Uani d D 1 . C
H17A 0.8428(8) 0.9750(10) 1.0858(7) 0.103(4) Uiso calc R 1 . H
H17B 0.7681(8) 0.8651(10) 1.0659(7) 0.103(4) Uiso calc R 1 . H
O18 0.7306(6) 0.9590(6) 0.9468(5) 0.0927(9) Uani d D 1 . O
C19 0.8149(8) 0.9136(10) 0.9004(7) 0.102(2) Uani d D 1 . C
H19A 0.8339(8) 0.8394(10) 0.9234(7) 0.103(4) Uiso calc R 1 . H
H19B 0.8931(8) 0.9544(10) 0.9196(7) 0.103(4) Uiso calc R 1 . H
C20 0.7568(9) 0.9160(8) 0.7877(7) 0.0951(14) Uani d D 1 . C
H20A 0.7212(9) 0.9869(8) 0.7657(7) 0.103(4) Uiso calc R 1 . H
H20B 0.8194(9) 0.9001(8) 0.7539(7) 0.103(4) Uiso calc R 1 . H
O21 0.6602(5) 0.8354(6) 0.7634(5) 0.0870(8) Uani d D 1 . O
C22 0.5647(8) 0.8573(9) 0.6722(6) 0.0841(12) Uani d D 1 . C
H22A 0.5951(8) 0.8437(9) 0.6143(6) 0.103(4) Uiso calc R 1 . H
H22B 0.5399(8) 0.9328(9) 0.6704(6) 0.103(4) Uiso calc R 1 . H
C23 0.4556(7) 0.7869(7) 0.6659(5) 0.0760(11) Uani d D 1 . C
H23A 0.3897(7) 0.8000(7) 0.6019(5) 0.103(4) Uiso calc R 1 . H
H23B 0.4807(7) 0.7116(7) 0.6673(5) 0.103(4) Uiso calc R 1 . H
O24 0.4097(5) 0.8081(5) 0.7483(4) 0.0697(7) Uani d D 1 . O
Cl1' 1.0542(4) 1.3505(6) 0.7098(5) 0.096(2) Uani d PD 0.435(5) 3 Cl
Cl2' 0.9433(4) 0.8714(6) 0.4987(7) 0.171(4) Uani d PD 0.565(5) 4 Cl
C2' 0.9172(6) 1.3057(8) 0.7292(7) 0.0802(11) Uani d D 1 . C
H2' 0.9943(6) 1.3299(8) 0.7245(7) 0.099(5) Uiso calc PR 0.565(5) 4 H
C3' 0.8425(7) 1.2419(7) 0.6520(6) 0.0676(9) Uani d D 1 . C
H3' 0.8670(7) 1.2264(7) 0.5947(6) 0.099(5) Uiso calc R 1 . H
C4' 0.7306(7) 1.2012(6) 0.6606(5) 0.0552(8) Uani d D 1 . C
C5' 0.6969(7) 1.2284(6) 0.7477(6) 0.0578(8) Uani d D 1 . C
C6' 0.7694(8) 1.2965(8) 0.8216(6) 0.0757(11) Uani d D 1 . C
H6' 0.7436(8) 1.3170(8) 0.8772(6) 0.099(5) Uiso calc R 1 . H
C7' 0.8826(8) 1.3342(9) 0.8110(7) 0.0857(13) Uani d D 1 . C
H7' 0.9343(8) 1.3792(9) 0.8607(7) 0.099(5) Uiso calc R 1 . H
N8' 0.6432(6) 1.1421(5) 0.5853(5) 0.0659(8) Uani d D 1 . N
H8' 0.5653(6) 1.1591(5) 0.5741(5) 0.14(2) Uiso calc R 1 . H
C9' 0.6673(7) 1.0590(6) 0.5265(5) 0.0550(8) Uani d D 1 . C
C10' 0.7843(7) 1.0144(7) 0.5383(6) 0.0654(9) Uani d D 1 . C
H10' 0.8552(7) 1.0419(7) 0.5872(6) 0.099(5) Uiso calc R 1 . H
C11' 0.7960(6) 0.9281(7) 0.4768(8) 0.0833(12) Uani d D 1 . C
H11' 0.8748(6) 0.8972(7) 0.4861(8) 0.099(5) Uiso calc PR 0.435(5) 3 H
C12' 0.6931(8) 0.8879(8) 0.4025(8) 0.0898(13) Uani d D 1 . C
H12' 0.7024(8) 0.8313(8) 0.3607(8) 0.099(5) Uiso calc R 1 . H
C13' 0.5761(8) 0.9320(7) 0.3903(7) 0.0777(11) Uani d D 1 . C
H13' 0.5061(8) 0.9043(7) 0.3405(7) 0.099(5) Uiso calc R 1 . H
C14' 0.5614(6) 1.0161(6) 0.4504(6) 0.0592(9) Uani d D 1 . C
O15' 0.4498(5) 1.0626(5) 0.4480(4) 0.0719(7) Uani d D 1 . O
C16' 0.3341(7) 1.0050(9) 0.4006(7) 0.0835(13) Uani d D 1 . C
H16C 0.3437(7) 0.9290(9) 0.4194(7) 0.103(4) Uiso calc R 1 . H
H16D 0.3114(7) 1.0106(9) 0.3268(7) 0.103(4) Uiso calc R 1 . H
C17' 0.2359(8) 1.0551(10) 0.4375(7) 0.0906(13) Uani d D 1 . C
H17C 0.2340(8) 1.1328(10) 0.4264(7) 0.103(4) Uiso calc R 1 . H
H17D 0.1538(8) 1.0258(10) 0.4004(7) 0.103(4) Uiso calc R 1 . H
O18' 0.2644(6) 1.0325(6) 0.5432(5) 0.0927(9) Uani d D 1 . O
C19' 0.1810(8) 1.0813(10) 0.5903(7) 0.102(2) Uani d D 1 . C
H19C 0.1025(8) 1.0411(10) 0.5726(7) 0.103(4) Uiso calc R 1 . H
H19D 0.1623(8) 1.1549(10) 0.5654(7) 0.103(4) Uiso calc R 1 . H
C20' 0.2382(9) 1.0824(8) 0.7014(7) 0.0951(14) Uani d D 1 . C
H20C 0.1747(9) 1.1009(8) 0.7334(7) 0.103(4) Uiso calc R 1 . H
H20D 0.2698(9) 1.0106(8) 0.7245(7) 0.103(4) Uiso calc R 1 . H
O21' 0.3372(5) 1.1569(5) 0.7313(5) 0.0870(8) Uani d D 1 . O
C22' 0.4309(8) 1.1350(9) 0.8234(6) 0.0841(12) Uani d D 1 . C
H22A' 0.4583(8) 1.0603(9) 0.8238(6) 0.103(4) Uiso calc R 1 . H
H22B' 0.3973(8) 1.1447(9) 0.8801(6) 0.103(4) Uiso calc R 1 . H
C23' 0.5414(4) 1.2095(4) 0.8361(4) 0.0760(11) Uani d D 1 . C
H23C 0.5159(4) 1.2847(4) 0.8351(4) 0.103(4) Uiso calc R 1 . H
H23D 0.6073(4) 1.1951(4) 0.8998(4) 0.103(4) Uiso calc R 1 . H
O24' 0.5838(4) 1.1848(4) 0.7489(4) 0.0697(7) Uani d RD 1 . O

loop_
_atom_type_symbol
_atom_type_description
_atom_type_scat_dispersion_real
_atom_type_scat_dispersion_imag
_atom_type_scat_source
Cl Cl 0.3639 0.7018 'International Tables Vol C Tables 4.2.6.8 and 6.1.1.4'
O O 0.0492 0.0322 'International Tables Vol C Tables 4.2.6.8 and 6.1.1.4'
N N 0.0311 0.0180 'International Tables Vol C Tables 4.2.6.8 and 6.1.1.4'
C C 0.0181 0.0091 'International Tables Vol C Tables 4.2.6.8 and 6.1.1.4'
H H 0.0000 0.0000 'International Tables Vol C Tables 4.2.6.8 and 6.1.1.4'

loop_
_geom_angle_atom_site_label_1
_geom_angle_atom_site_label_2
_geom_angle_atom_site_label_3
_geom_angle
C7 C2 C3 120.0(7)
C7 C2 Cl1 118.2(13)
C3 C2 Cl1 121.8(13)
C4 C3 C2 119.4(7)
C5 C4 C3 120.1(6)
C5 C4 N8 116.7(6)
C3 C4 N8 123.1(6)
O24 C5 C4 115.1(6)
O24 C5 C6 125.4(6)
C4 C5 C6 119.5(6)
C7 C6 C5 120.1(7)
C2 C7 C6 120.9(7)
C9 N8 C4 127.8(6)
C10 C9 N8 126.5(6)
C10 C9 C14 117.4(6)
N8 C9 C14 116.0(6)
C9 C10 C11 121.1(7)
C12 C11 C10 120.9(6)
C12 C11 Cl2 120.5(7)
C10 C11 Cl2 118.6(6)
C11 C12 C13 118.6(7)
C14 C13 C12 121.2(7)
O15 C14 C13 125.6(7)
O15 C14 C9 113.6(6)
C13 C14 C9 120.8(7)
C14 O15 C16 117.9(6)
O15 C16 C17 107.6(7)
O18 C17 C16 110.3(8)
C17 O18 C19 115.0(7)
O18 C19 C20 109.1(8)
O21 C20 C19 106.6(8)
C22 O21 C20 112.7(7)
O21 C22 C23 109.0(7)
O24 C23 C22 110.0(6)
C5 O24 C23 121.4(5)
C7' C2' C3' 122.2(6)
C7' C2' Cl1' 122.9(7)
C3' C2' Cl1' 114.9(6)
C2' C3' C4' 119.4(7)
C3' C4' N8' 124.8(6)
C3' C4' C5' 118.1(6)
N8' C4' C5' 116.8(6)
C6' C5' O24' 124.3(6)
C6' C5' C4' 121.8(7)
O24' C5' C4' 113.8(6)
C5' C6' C7' 118.2(7)
C2' C7' C6' 120.2(7)
C9' N8' C4' 127.4(6)
C10' C9' N8' 125.1(6)
C10' C9' C14' 118.7(6)
N8' C9' C14' 116.1(6)
C9' C10' C11' 119.8(7)
C12' C11' C10' 121.1(6)
C12' C11' Cl2' 121.1(7)
C10' C11' Cl2' 117.8(7)
C11' C12' C13' 119.4(7)
C14' C13' C12' 120.8(7)
O15' C14' C13' 125.7(7)
O15' C14' C9' 114.1(6)
C13' C14' C9' 120.1(7)
C14' O15' C16' 119.2(6)
O15' C16' C17' 107.1(7)
O18' C17' C16' 108.3(8)
C17' O18' C19' 114.3(7)
O18' C19' C20' 110.0(8)
O21' C20' C19' 111.4(8)
C22' O21' C20' 116.2(7)
O21' C22' C23' 110.1(6)
O24' C23' C22' 103.9(4)
C5' O24' C23' 117.4(3)

loop_
_geom_bond_atom_site_label_1
_geom_bond_atom_site_label_2
_geom_bond_distance
Cl1 C2 1.719(5)
Cl2 C11 1.725(4)
C2 C7 1.352(10)
C2 C3 1.403(9)
C3 C4 1.383(8)
C4 C5 1.375(8)
C4 N8 1.414(8)
C5 O24 1.363(7)
C5 C6 1.397(9)
C6 C7 1.366(10)
N8 C9 1.379(8)
C9 C10 1.375(9)
C9 C14 1.419(8)
C10 C11 1.394(9)
C11 C12 1.380(10)
C12 C13 1.381(10)
C13 C14 1.371(9)
C14 O15 1.361(7)
O15 C16 1.427(9)
C16 C17 1.468(10)
C17 O18 1.389(10)
O18 C19 1.404(10)
C19 C20 1.483(11)
C20 O21 1.428(9)
O21 C22 1.398(9)
C22 C23 1.475(10)
C23 O24 1.403(7)
Cl1' C2' 1.719(4)
Cl2' C11' 1.725(4)
C2' C7' 1.342(10)
C2' C3' 1.376(9)
C3' C4' 1.383(8)
C4' N8' 1.389(8)
C4' C5' 1.400(8)
C5' C6' 1.373(9)
C5' O24' 1.375(7)
C6' C7' 1.394(10)
N8' C9' 1.383(8)
C9' C10' 1.378(9)
C9' C14' 1.417(8)
C10' C11' 1.390(9)
C11' C12' 1.373(10)
C12' C13' 1.375(10)
C13' C14' 1.367(9)
C14' O15' 1.362(8)
O15' C16' 1.440(8)
C16' C17' 1.476(10)
C17' O18' 1.416(9)
O18' C19' 1.419(9)
C19' C20' 1.462(11)
C20' O21' 1.398(9)
O21' C22' 1.397(9)
C22' C23' 1.504(9)
C23' O24' 1.45

loop_
_geom_torsion_atom_site_label_1
_geom_torsion_atom_site_label_2
_geom_torsion_atom_site_label_3
_geom_torsion_atom_site_label_4
_geom_torsion
C7 C2 C3 C4 0.5(15)
Cl1 C2 C3 C4 -178.3(15)
C2 C3 C4 C5 0.5(13)
C2 C3 C4 N8 -175.4(9)
C3 C4 C5 O24 178.4(7)
N8 C4 C5 O24 -5.4(11)
C3 C4 C5 C6 -1.2(13)
N8 C4 C5 C6 175.0(8)
O24 C5 C6 C7 -178.5(9)
C4 C5 C6 C7 1.0(14)
C3 C2 C7 C6 -0.6(17)
Cl1 C2 C7 C6 178.2(15)
C5 C6 C7 C2 -0.1(17)
C5 C4 N8 C9 140.5(8)
C3 C4 N8 C9 -43.5(13)
C4 N8 C9 C10 -4.6(14)
C4 N8 C9 C14 178.5(8)
N8 C9 C10 C11 -179.3(9)
C14 C9 C10 C11 -2.4(13)
C9 C10 C11 C12 1.7(15)
C9 C10 C11 Cl2 179.3(8)
C10 C11 C12 C13 -0.4(16)
Cl2 C11 C12 C13 -178.1(8)
C11 C12 C13 C14 0.1(16)
C12 C13 C14 O15 178.3(9)
C12 C13 C14 C9 -0.9(15)
C10 C9 C14 O15 -177.2(7)
N8 C9 C14 O15 0.0(11)
C10 C9 C14 C13 2.1(13)
N8 C9 C14 C13 179.3(8)
C13 C14 O15 C16 -19.7(13)
C9 C14 O15 C16 159.5(7)
C14 O15 C16 C17 -160.1(8)
O15 C16 C17 O18 65.5(11)
C16 C17 O18 C19 -178.0(8)
C17 O18 C19 C20 167.5(9)
O18 C19 C20 O21 -72.6(11)
C19 C20 O21 C22 154.3(8)
C20 O21 C22 C23 -166.2(7)
O21 C22 C23 O24 60.9(9)
C4 C5 O24 C23 179.1(6)
C6 C5 O24 C23 -1.4(12)
C22 C23 O24 C5 171.0(8)
C7' C2' C3' C4' -3.2(15)
Cl1' C2' C3' C4' 179.5(8)
C2' C3' C4' N8' 175.5(9)
C2' C3' C4' C5' 1.0(13)
C3' C4' C5' C6' 2.3(13)
N8' C4' C5' C6' -172.6(9)
C3' C4' C5' O24' 179.5(7)
N8' C4' C5' O24' 4.5(11)
O24' C5' C6' C7' 179.6(9)
C4' C5' C6' C7' -3.5(15)
C3' C2' C7' C6' 1.9(18)
Cl1' C2' C7' C6' 179.0(8)
C5' C6' C7' C2' 1.4(17)
C3' C4' N8' C9' 43.9(13)
C5' C4' N8' C9' -141.5(8)
C4' N8' C9' C10' 5.3(13)
C4' N8' C9' C14' -176.3(8)
N8' C9' C10' C11' 177.6(9)
C14' C9' C10' C11' -0.8(13)
C9' C10' C11' C12' 1.5(15)
C9' C10' C11' Cl2' -177.1(8)
C10' C11' C12' C13' -1.5(17)
Cl2' C11' C12' C13' 177.0(9)
C11' C12' C13' C14' 0.8(17)
C12' C13' C14' O15' -176.9(9)
C12' C13' C14' C9' -0.1(15)
C10' C9' C14' O15' 177.3(7)
N8' C9' C14' O15' -1.2(11)
C10' C9' C14' C13' 0.1(13)
N8' C9' C14' C13' -178.4(8)
C13' C14' O15' C16' 17.8(13)
C9' C14' O15' C16' -159.2(7)
C14' O15' C16' C17' 162.0(8)
O15' C16' C17' O18' -67.7(11)
C16' C17' O18' C19' 176.6(7)
C17' O18' C19' C20' -162.4(9)
O18' C19' C20' O21' 71.3(11)
C19' C20' O21' C22' -153.4(9)
C20' O21' C22' C23' 169.7(7)
O21' C22' C23' O24' -60.7(7)
C6' C5' O24' C23' -2.5(10)
C4' C5' O24' C23' -179.6(5)
C22' C23' O24' C5' -170.0(7)
